data_2105946
loop_
_publ_author_name
'Merkens, Carina'
'Truong, Khai-Nghi'
'Englert, Ulli'

_publ_section_title
;
 3-(4-Pyridyl)-acetylacetone -- a fully featured substituted pyridine and
 a flexible linker for complex materials
;
_journal_coeditor_code BM5063
_journal_issue 4
_journal_name_full 'Acta Crystallographica Section B'
_journal_page_first 705
_journal_page_last 713
_journal_paper_doi 10.1107/S2052520614006210
_journal_volume 70
_journal_year 2014
_chemical_formula_moiety 'C30 H33 Br4 Cd2 N3 O6'
_chemical_formula_sum 'C30 H33 Br4 Cd2 N3 O6'
_chemical_formula_weight 1076.03
_chemical_name_common 2
_space_group_crystal_system triclinic
_space_group_IT_number 2
_space_group_name_Hall '-P 1'
_space_group_name_H-M_alt 'P -1'
_symmetry_space_group_name_Hall '-P 1'
_symmetry_space_group_name_H-M 'P -1'
_atom_sites_solution_hydrogens mixed
_audit_creation_method SHELXL-2013
_cell_angle_alpha 91.247(3)
_cell_angle_beta 97.889(3)
_cell_angle_gamma 98.609(3)
_cell_formula_units_Z 2
_cell_length_a 7.1262(9)
_cell_length_b 15.519(2)
_cell_length_c 16.597(2)
_cell_measurement_temperature 100(2)
_cell_volume 1796.0(4)
_computing_cell_refinement 'Bruker SAINT 2009'
_computing_data_collection 'Bruker SMART'
_computing_data_reduction 'Bruker SAINT 2009'
_computing_structure_refinement 'SHELXL-2013 (Sheldrick, 2013)'
_computing_structure_solution SHELXS-97
_diffrn_ambient_temperature 100(2)
_diffrn_measured_fraction_theta_full 1.000
_diffrn_measured_fraction_theta_max 0.998
_diffrn_measurement_device_type 'CCD area detector'
_diffrn_measurement_method 'omega scans'
_diffrn_radiation_type MoK\a
_diffrn_radiation_wavelength 0.71073
_diffrn_reflns_av_R_equivalents 0.0836
_diffrn_reflns_limit_h_max 8
_diffrn_reflns_limit_h_min -8
_diffrn_reflns_limit_k_max 19
_diffrn_reflns_limit_k_min -19
_diffrn_reflns_limit_l_max 20
_diffrn_reflns_limit_l_min 0
_diffrn_reflns_number 7336
_diffrn_reflns_theta_full 25.242
_diffrn_reflns_theta_max 26.387
_diffrn_reflns_theta_min 1.240
_exptl_absorpt_coefficient_mu 5.677
_exptl_absorpt_correction_T_max 0.746
_exptl_absorpt_correction_T_min 0.522
_exptl_absorpt_correction_type multi-scan
_exptl_absorpt_process_details TWINABS
_exptl_crystal_colour colorless
_exptl_crystal_density_diffrn 1.990
_exptl_crystal_description plate
_exptl_crystal_F_000 1036
_exptl_crystal_size_max 0.180
_exptl_crystal_size_mid 0.130
_exptl_crystal_size_min 0.040
_refine_diff_density_max 0.988
_refine_diff_density_min -0.914
_refine_ls_extinction_method none
_refine_ls_goodness_of_fit_ref 1.142
_refine_ls_hydrogen_treatment mixed
_refine_ls_matrix_type full
_refine_ls_number_parameters 423
_refine_ls_number_reflns 7336
_refine_ls_number_restraints 11
_refine_ls_restrained_S_all 1.142
_refine_ls_R_factor_all 0.0782
_refine_ls_R_factor_gt 0.0561
_refine_ls_shift/su_max 0.001
_refine_ls_shift/su_mean 0.000
_refine_ls_structure_factor_coef Fsqd
_refine_ls_weighting_details
;
 w=1/[\s^2^(Fo^2^)+(0.0199P)^2^+4.2083P]
 where P=(Fo^2^+2Fc^2^)/3
;
_refine_ls_weighting_scheme calc
_refine_ls_wR_factor_gt 0.0942
_refine_ls_wR_factor_ref 0.1034
_reflns_number_gt 5914
_reflns_number_total 7336
_reflns_threshold_expression 'I > 2\s(I)'
_cod_data_source_file bm5063sup1.cif
_cod_data_source_block 2
_cod_database_code 2105946
_cod_database_fobs_code 2105946
_shelx_space_group_comment
;
The symmetry employed for this shelxl refinement is uniquely defined
by the following loop, which should always be used as a source of
symmetry information in preference to the above space-group names.
They are only intended as comments.
;
_shelx_estimated_absorpt_t_min 0.428
_shelx_estimated_absorpt_t_max 0.805
_shelxl_version_number 20.13

loop_
_space_group_symop_operation_xyz
'x, y, z'
'-x, -y, -z'

loop_
_atom_site_type_symbol
_atom_site_label
_atom_site_fract_x
_atom_site_fract_y
_atom_site_fract_z
_atom_site_U_iso_or_equiv
_atom_site_adp_type
_atom_site_calc_flag
_atom_site_occupancy
_atom_site_disorder_assembly
_atom_site_disorder_group
Cd Cd1 0.79198(10) 0.62721(3) 0.25945(4) 0.01556(14) Uani d 1 . .
Cd Cd2 0.25939(10) 0.53220(3) 0.25449(4) 0.01486(14) Uani d 1 . .
Br Br1 0.60807(13) 0.53188(6) 0.36106(5) 0.0176(2) Uani d 1 . .
Br Br2 0.45375(13) 0.65869(5) 0.17413(5) 0.0179(2) Uani d 1 . .
Br Br3 -0.08678(13) 0.53698(6) 0.14634(5) 0.0177(2) Uani d 1 . .
Br Br4 0.14362(13) 0.64469(6) 0.35535(5) 0.0187(2) Uani d 1 . .
O O1 1.0537(13) 1.1873(5) 0.1974(5) 0.047(2) Uani d 1 . .
H H1D 1.156(11) 1.184(8) 0.229(7) 0.071 Uiso d 1 . .
O O2 1.3530(11) 1.1631(4) 0.2822(4) 0.041(2) Uani d 1 . .
O O3 -0.2057(10) 0.0872(4) 0.5199(5) 0.0393(19) Uani d 1 . .
O O4 -0.4688(11) 0.1715(4) 0.5194(4) 0.0326(18) Uani d 1 . .
H H4D -0.398(13) 0.133(5) 0.524(7) 0.049 Uiso d 1 . .
O O5 0.7676(10) 0.1848(4) -0.0443(4) 0.0276(16) Uani d 1 . .
H H5D 0.661(8) 0.151(6) -0.054(7) 0.041 Uiso d 1 . .
O O6 0.4521(11) 0.1011(4) -0.0559(5) 0.042(2) Uani d 1 . .
N N1 0.8823(11) 0.7761(4) 0.2520(5) 0.0215(18) Uani d 1 . .
N N2 0.1016(11) 0.4196(4) 0.3242(4) 0.0189(17) Uani d 1 . .
N N3 0.3468(10) 0.4274(4) 0.1689(4) 0.0149(16) Uani d 1 . .
C C1 0.7914(18) 1.0759(6) 0.1580(8) 0.053(4) Uani d 1 . .
H H1A 0.7006 1.1040 0.1847 0.079 Uiso calc 1 . .
H H1B 0.7572 1.0124 0.1586 0.079 Uiso calc 1 . .
H H1C 0.7866 1.0937 0.1015 0.079 Uiso calc 1 . .
C C2 0.9908(17) 1.1032(6) 0.2025(6) 0.037(3) Uani d 1 . .
C C3 1.0967(16) 1.0481(6) 0.2453(6) 0.030(2) Uani d 1 . .
C C4 1.2892(16) 1.0843(6) 0.2844(6) 0.029(2) Uani d 1 . .
C C5 1.4084(15) 1.0280(6) 0.3344(6) 0.038(3) Uani d 1 . .
H H5A 1.4370 0.9813 0.2994 0.056 Uiso calc 1 . .
H H5B 1.3379 1.0023 0.3770 0.056 Uiso calc 1 . .
H H5C 1.5286 1.0633 0.3596 0.056 Uiso calc 1 . .
C C6 1.0238(14) 0.9527(5) 0.2482(5) 0.0212(18) Uani d 1 . .
C C7 1.1014(16) 0.8911(6) 0.2087(6) 0.034(3) Uani d 1 . .
H H7 1.2034 0.9084 0.1784 0.040 Uiso calc 1 . .
C C8 1.0298(16) 0.8030(6) 0.2134(6) 0.032(2) Uani d 1 . .
H H8 1.0889 0.7608 0.1880 0.038 Uiso calc 1 . .
C C9 0.8082(14) 0.8368(6) 0.2889(7) 0.033(2) Uani d 1 . .
H H9 0.7025 0.8183 0.3169 0.039 Uiso calc 1 . .
C C10 0.8731(14) 0.9235(6) 0.2895(7) 0.031(2) Uani d 1 . .
H H10 0.8153 0.9637 0.3181 0.037 Uiso calc 1 . .
C C11 0.0715(15) 0.1332(7) 0.4622(8) 0.043(3) Uani d 1 . .
H H11A 0.1703 0.1630 0.5048 0.064 Uiso calc 1 . .
H H11B 0.0929 0.1565 0.4093 0.064 Uiso calc 1 . .
H H11C 0.0782 0.0705 0.4610 0.064 Uiso calc 1 . .
C C12 -0.1170(16) 0.1471(6) 0.4795(7) 0.033(3) Uani d 1 . .
C C13 -0.1977(14) 0.2205(5) 0.4578(5) 0.022(2) Uani d 1 . .
C C14 -0.3749(14) 0.2287(6) 0.4788(6) 0.022(2) Uani d 1 . .
C C15 -0.4769(13) 0.3058(5) 0.4583(6) 0.022(2) Uani d 1 . .
H H15A -0.5735 0.2905 0.4102 0.033 Uiso calc 1 . .
H H15B -0.3837 0.3556 0.4471 0.033 Uiso calc 1 . .
H H15C -0.5396 0.3211 0.5044 0.033 Uiso calc 1 . .
C C16 -0.0932(13) 0.2901(5) 0.4113(5) 0.0155(19) Uani d 1 . .
C C17 -0.1302(14) 0.2923(6) 0.3276(5) 0.024(2) Uani d 1 . .
H H17 -0.2247 0.2496 0.2976 0.029 Uiso calc 1 . .
C C18 -0.0297(14) 0.3568(6) 0.2879(6) 0.028(2) Uani d 1 . .
H H18 -0.0568 0.3560 0.2302 0.034 Uiso calc 1 . .
C C19 0.1390(12) 0.4175(6) 0.4061(5) 0.018(2) Uani d 1 . .
H H19 0.2369 0.4603 0.4341 0.022 Uiso calc 1 . .
C C20 0.0430(13) 0.3568(6) 0.4512(5) 0.021(2) Uani d 1 . .
H H20 0.0692 0.3603 0.5090 0.025 Uiso calc 1 . .
C C21 0.8654(14) 0.3226(6) 0.0267(6) 0.026(2) Uani d 1 . .
H H21A 0.9619 0.3053 0.0686 0.039 Uiso calc 1 . .
H H21B 0.8044 0.3683 0.0494 0.039 Uiso calc 1 . .
H H21C 0.9273 0.3448 -0.0195 0.039 Uiso calc 1 . .
C C22 0.7181(14) 0.2459(5) -0.0012(5) 0.019(2) Uani d 1 . .
C C23 0.5285(13) 0.2351(5) 0.0194(5) 0.0155(19) Uani d 1 . .
C C24 0.3999(15) 0.1602(6) -0.0107(7) 0.033(3) Uani d 1 . .
C C25A 0.187(3) 0.159(3) -0.008(3) 0.036(10) Uiso d 0.40(7) A 1
H H25A 0.1164 0.1021 -0.0281 0.053 Uiso calc 0.40(7) A 1
H H25B 0.1417 0.2046 -0.0422 0.053 Uiso calc 0.40(7) A 1
H H25C 0.1666 0.1703 0.0483 0.053 Uiso calc 0.40(7) A 1
C C25B 0.205(3) 0.1342(17) 0.0178(17) 0.029(6) Uiso d 0.60(7) A 2
H H25D 0.1050 0.1219 -0.0296 0.043 Uiso calc 0.60(7) A 2
H H25E 0.1768 0.1821 0.0515 0.043 Uiso calc 0.60(7) A 2
H H25F 0.2071 0.0820 0.0499 0.043 Uiso calc 0.60(7) A 2
C C26 0.4665(12) 0.3030(6) 0.0703(6) 0.018(2) Uani d 1 . .
C C27 0.4847(14) 0.2987(6) 0.1546(5) 0.023(2) Uani d 1 . .
H H27 0.5378 0.2520 0.1804 0.028 Uiso calc 1 . .
C C28 0.4274(14) 0.3606(6) 0.2001(6) 0.025(2) Uani d 1 . .
H H28 0.4453 0.3564 0.2576 0.030 Uiso calc 1 . .
C C29 0.3335(13) 0.4330(6) 0.0888(6) 0.020(2) Uani d 1 . .
H H29 0.2820 0.4811 0.0651 0.024 Uiso calc 1 . .
C C30 0.3894(13) 0.3737(6) 0.0376(5) 0.021(2) Uani d 1 . .
H H30 0.3753 0.3811 -0.0194 0.025 Uiso calc 1 . .

loop_
_atom_site_aniso_label
_atom_site_aniso_U_11
_atom_site_aniso_U_22
_atom_site_aniso_U_33
_atom_site_aniso_U_12
_atom_site_aniso_U_13
_atom_site_aniso_U_23
Cd1 0.0144(3) 0.0157(3) 0.0173(3) 0.0039(3) 0.0031(2) 0.0010(3)
Cd2 0.0145(3) 0.0175(3) 0.0135(3) 0.0039(3) 0.0033(2) 0.0007(3)
Br1 0.0146(5) 0.0223(4) 0.0152(4) 0.0017(4) 0.0007(4) 0.0043(4)
Br2 0.0155(5) 0.0208(4) 0.0181(4) 0.0039(4) 0.0034(4) 0.0060(4)
Br3 0.0165(5) 0.0218(4) 0.0153(4) 0.0061(4) 0.0005(4) -0.0011(4)
Br4 0.0154(5) 0.0246(4) 0.0158(5) 0.0043(4) 0.0011(4) -0.0040(4)
O1 0.071(7) 0.018(3) 0.047(5) 0.006(4) -0.013(4) 0.006(3)
O2 0.063(6) 0.018(3) 0.034(4) -0.004(3) -0.008(4) 0.003(3)
O3 0.031(5) 0.037(4) 0.050(5) -0.002(3) 0.011(4) 0.021(4)
O4 0.029(4) 0.034(4) 0.033(4) -0.003(3) 0.004(4) 0.015(3)
O5 0.028(4) 0.030(4) 0.027(4) 0.008(3) 0.009(3) -0.009(3)
O6 0.035(5) 0.028(4) 0.062(6) 0.006(3) 0.002(4) -0.026(4)
N1 0.027(5) 0.017(3) 0.021(4) 0.008(3) 0.001(4) 0.001(3)
N2 0.018(4) 0.022(4) 0.015(4) -0.002(3) 0.001(3) 0.003(3)
N3 0.019(4) 0.014(3) 0.015(4) 0.002(3) 0.010(3) 0.004(3)
C1 0.069(9) 0.023(5) 0.057(8) 0.004(6) -0.023(7) 0.011(5)
C2 0.058(8) 0.022(5) 0.027(6) 0.004(5) -0.006(5) -0.006(4)
C3 0.035(6) 0.027(5) 0.028(6) 0.002(5) 0.004(5) 0.005(4)
C4 0.044(7) 0.027(5) 0.016(5) 0.006(5) 0.000(5) 0.002(4)
C5 0.037(7) 0.035(6) 0.037(6) -0.010(5) 0.009(5) 0.003(5)
C6 0.030(5) 0.014(3) 0.020(5) 0.011(3) -0.005(4) 0.004(3)
C7 0.051(7) 0.018(4) 0.035(6) -0.005(4) 0.029(5) -0.004(4)
C8 0.047(7) 0.018(3) 0.033(6) 0.004(5) 0.022(5) -0.001(4)
C9 0.024(6) 0.023(4) 0.052(7) 0.008(4) 0.006(5) -0.005(5)
C10 0.021(5) 0.022(4) 0.052(7) 0.011(4) 0.008(4) -0.012(4)
C11 0.023(6) 0.034(6) 0.072(9) 0.012(5) -0.002(6) 0.012(6)
C12 0.031(6) 0.022(5) 0.047(7) 0.002(4) 0.010(5) 0.004(5)
C13 0.034(6) 0.018(4) 0.014(5) 0.007(4) 0.000(4) 0.001(4)
C14 0.026(6) 0.019(4) 0.023(5) 0.006(4) 0.007(4) 0.001(4)
C15 0.023(5) 0.021(5) 0.020(5) -0.003(4) 0.002(4) 0.002(4)
C16 0.022(5) 0.007(4) 0.018(5) 0.005(3) 0.002(4) 0.000(3)
C17 0.023(6) 0.028(5) 0.016(5) -0.009(4) -0.005(4) 0.006(4)
C18 0.033(6) 0.036(6) 0.011(5) -0.001(5) -0.004(4) 0.001(4)
C19 0.008(4) 0.022(4) 0.023(5) -0.006(4) 0.004(4) -0.004(4)
C20 0.025(5) 0.028(5) 0.009(4) 0.001(4) 0.005(4) 0.002(4)
C21 0.025(6) 0.030(5) 0.026(5) 0.009(4) 0.010(4) -0.004(4)
C22 0.028(6) 0.013(4) 0.018(5) 0.008(4) 0.001(4) 0.004(4)
C23 0.024(5) 0.009(4) 0.016(4) 0.007(4) 0.007(4) 0.001(3)
C24 0.018(6) 0.031(5) 0.049(7) 0.009(4) -0.004(5) -0.014(5)
C26 0.004(4) 0.024(5) 0.025(5) 0.003(4) 0.000(4) -0.001(4)
C27 0.033(6) 0.022(5) 0.014(5) 0.012(4) -0.008(4) -0.001(4)
C28 0.031(6) 0.026(5) 0.019(5) 0.006(4) 0.000(4) 0.004(4)
C29 0.016(5) 0.019(4) 0.025(5) 0.009(4) 0.001(4) 0.000(4)
C30 0.026(6) 0.025(5) 0.014(5) 0.011(4) 0.004(4) 0.008(4)

loop_
_atom_type_symbol
_atom_type_description
_atom_type_scat_dispersion_real
_atom_type_scat_dispersion_imag
_atom_type_scat_source
C C 0.0033 0.0016 'International Tables Vol C Tables 4.2.6.8 and 6.1.1.4'
H H 0.0000 0.0000 'International Tables Vol C Tables 4.2.6.8 and 6.1.1.4'
N N 0.0061 0.0033 'International Tables Vol C Tables 4.2.6.8 and 6.1.1.4'
O O 0.0106 0.0060 'International Tables Vol C Tables 4.2.6.8 and 6.1.1.4'
Br Br -0.2901 2.4595 'International Tables Vol C Tables 4.2.6.8 and 6.1.1.4'
Cd Cd -0.8075 1.2024 'International Tables Vol C Tables 4.2.6.8 and 6.1.1.4'

loop_
_geom_angle_atom_site_label_1
_geom_angle_atom_site_label_2
_geom_angle_atom_site_label_3
_geom_angle_site_symmetry_1
_geom_angle_site_symmetry_3
_geom_angle
N1 Cd1 Br1 . . 132.91(18)
N1 Cd1 Br3 . 1_655 112.59(18)
Br1 Cd1 Br3 . 1_655 114.44(3)
N1 Cd1 Br2 . . 83.7(2)
Br1 Cd1 Br2 . . 91.20(4)
Br3 Cd1 Br2 1_655 . 99.21(4)
N1 Cd1 Br4 . 1_655 81.2(2)
Br1 Cd1 Br4 . 1_655 95.13(4)
Br3 Cd1 Br4 1_655 1_655 91.55(4)
Br2 Cd1 Br4 . 1_655 163.98(3)
N3 Cd2 N2 . . 89.4(2)
N3 Cd2 Br4 . . 176.55(16)
N2 Cd2 Br4 . . 87.25(18)
N3 Cd2 Br2 . . 88.95(16)
N2 Cd2 Br2 . . 177.7(2)
Br4 Cd2 Br2 . . 94.40(3)
N3 Cd2 Br1 . . 89.62(19)
N2 Cd2 Br1 . . 91.23(19)
Br4 Cd2 Br1 . . 91.39(3)
Br2 Cd2 Br1 . . 87.13(3)
N3 Cd2 Br3 . . 90.89(19)
N2 Cd2 Br3 . . 90.18(19)
Br4 Cd2 Br3 . . 88.19(3)
Br2 Cd2 Br3 . . 91.47(3)
Br1 Cd2 Br3 . . 178.51(3)
Cd1 Br1 Cd2 . . 89.36(3)
Cd2 Br2 Cd1 . . 89.86(3)
Cd1 Br3 Cd2 1_455 . 88.98(3)
Cd2 Br4 Cd1 . 1_455 90.13(3)
C2 O1 H1D . . 92(9)
C14 O4 H4D . . 102(8)
C22 O5 H5D . . 100(7)
C8 N1 C9 . . 117.1(8)
C8 N1 Cd1 . . 117.7(6)
C9 N1 Cd1 . . 125.0(6)
C18 N2 C19 . . 116.0(7)
C18 N2 Cd2 . . 123.4(6)
C19 N2 Cd2 . . 120.6(5)
C29 N3 C28 . . 115.9(8)
C29 N3 Cd2 . . 123.3(6)
C28 N3 Cd2 . . 120.6(6)
C2 C1 H1A . . 109.5
C2 C1 H1B . . 109.5
H1A C1 H1B . . 109.5
C2 C1 H1C . . 109.5
H1A C1 H1C . . 109.5
H1B C1 H1C . . 109.5
O1 C2 C3 . . 122.9(10)
O1 C2 C1 . . 112.7(9)
C3 C2 C1 . . 124.4(9)
C2 C3 C4 . . 117.7(9)
C2 C3 C6 . . 121.6(10)
C4 C3 C6 . . 120.5(9)
O2 C4 C3 . . 121.5(10)
O2 C4 C5 . . 118.2(10)
C3 C4 C5 . . 120.0(9)
C4 C5 H5A . . 109.5
C4 C5 H5B . . 109.5
H5A C5 H5B . . 109.5
C4 C5 H5C . . 109.5
H5A C5 H5C . . 109.5
H5B C5 H5C . . 109.5
C7 C6 C10 . . 117.2(8)
C7 C6 C3 . . 121.6(9)
C10 C6 C3 . . 121.2(8)
C6 C7 C8 . . 119.7(9)
C6 C7 H7 . . 120.1
C8 C7 H7 . . 120.1
N1 C8 C7 . . 122.2(9)
N1 C8 H8 . . 118.9
C7 C8 H8 . . 118.9
N1 C9 C10 . . 124.3(10)
N1 C9 H9 . . 117.8
C10 C9 H9 . . 117.8
C9 C10 C6 . . 119.4(8)
C9 C10 H10 . . 120.3
C6 C10 H10 . . 120.3
C12 C11 H11A . . 109.5
C12 C11 H11B . . 109.5
H11A C11 H11B . . 109.5
C12 C11 H11C . . 109.5
H11A C11 H11C . . 109.5
H11B C11 H11C . . 109.5
O3 C12 C13 . . 120.5(10)
O3 C12 C11 . . 115.9(9)
C13 C12 C11 . . 123.6(9)
C14 C13 C12 . . 119.2(9)
C14 C13 C16 . . 120.6(8)
C12 C13 C16 . . 120.2(9)
O4 C14 C13 . . 123.0(9)
O4 C14 C15 . . 113.2(8)
C13 C14 C15 . . 123.8(8)
C14 C15 H15A . . 109.5
C14 C15 H15B . . 109.5
H15A C15 H15B . . 109.5
C14 C15 H15C . . 109.5
H15A C15 H15C . . 109.5
H15B C15 H15C . . 109.5
C17 C16 C20 . . 116.7(8)
C17 C16 C13 . . 121.9(8)
C20 C16 C13 . . 121.4(8)
C18 C17 C16 . . 119.7(8)
C18 C17 H17 . . 120.1
C16 C17 H17 . . 120.1
N2 C18 C17 . . 124.6(9)
N2 C18 H18 . . 117.7
C17 C18 H18 . . 117.7
N2 C19 C20 . . 123.5(8)
N2 C19 H19 . . 118.2
C20 C19 H19 . . 118.2
C19 C20 C16 . . 119.4(8)
C19 C20 H20 . . 120.3
C16 C20 H20 . . 120.3
C22 C21 H21A . . 109.5
C22 C21 H21B . . 109.5
H21A C21 H21B . . 109.5
C22 C21 H21C . . 109.5
H21A C21 H21C . . 109.5
H21B C21 H21C . . 109.5
O5 C22 C23 . . 118.8(8)
O5 C22 C21 . . 117.7(8)
C23 C22 C21 . . 123.4(8)
C24 C23 C22 . . 118.8(8)
C24 C23 C26 . . 120.6(8)
C22 C23 C26 . . 120.6(7)
O6 C24 C23 . . 121.0(9)
O6 C24 C25A . . 118.6(13)
C23 C24 C25A . . 118.6(15)
O6 C24 C25B . . 114.8(10)
C23 C24 C25B . . 123.4(10)
C24 C25A H25A . . 109.5
C24 C25A H25B . . 109.5
H25A C25A H25B . . 109.5
C24 C25A H25C . . 109.5
H25A C25A H25C . . 109.5
H25B C25A H25C . . 109.5
C24 C25B H25D . . 109.5
C24 C25B H25E . . 109.5
H25D C25B H25E . . 109.5
C24 C25B H25F . . 109.5
H25D C25B H25F . . 109.5
H25E C25B H25F . . 109.5
C30 C26 C27 . . 116.1(8)
C30 C26 C23 . . 122.9(8)
C27 C26 C23 . . 120.9(8)
C28 C27 C26 . . 120.4(9)
C28 C27 H27 . . 119.8
C26 C27 H27 . . 119.8
N3 C28 C27 . . 123.8(9)
N3 C28 H28 . . 118.1
C27 C28 H28 . . 118.1
N3 C29 C30 . . 124.4(8)
N3 C29 H29 . . 117.8
C30 C29 H29 . . 117.8
C29 C30 C26 . . 119.3(8)
C29 C30 H30 . . 120.4
C26 C30 H30 . . 120.4

loop_
_geom_bond_atom_site_label_1
_geom_bond_atom_site_label_2
_geom_bond_site_symmetry_2
_geom_bond_distance
Cd1 N1 . 2.315(7)
Cd1 Br1 . 2.6240(11)
Cd1 Br3 1_655 2.6314(11)
Cd1 Br2 . 2.7384(12)
Cd1 Br4 1_655 2.7512(12)
Cd2 N3 . 2.345(7)
Cd2 N2 . 2.349(7)
Cd2 Br4 . 2.6858(11)
Cd2 Br2 . 2.7124(10)
Cd2 Br1 . 2.8461(12)
Cd2 Br3 . 2.8562(12)
Br3 Cd1 1_455 2.6314(11)
Br4 Cd1 1_455 2.7512(12)
O1 C2 . 1.323(12)
O1 H1D . 0.84(2)
O2 C4 . 1.242(11)
O3 C12 . 1.297(11)
O4 C14 . 1.289(11)
O4 H4D . 0.84(2)
O5 C22 . 1.296(10)
O5 H5D . 0.85(2)
O6 C24 . 1.301(11)
N1 C8 . 1.324(12)
N1 C9 . 1.325(11)
N2 C18 . 1.317(11)
N2 C19 . 1.351(11)
N3 C29 . 1.325(11)
N3 C28 . 1.339(11)
C1 C2 . 1.504(15)
C1 H1A . 0.9800
C1 H1B . 0.9800
C1 H1C . 0.9800
C2 C3 . 1.371(14)
C3 C4 . 1.458(15)
C3 C6 . 1.497(11)
C4 C5 . 1.495(14)
C5 H5A . 0.9800
C5 H5B . 0.9800
C5 H5C . 0.9800
C6 C7 . 1.371(12)
C6 C10 . 1.378(13)
C7 C8 . 1.394(12)
C7 H7 . 0.9500
C8 H8 . 0.9500
C9 C10 . 1.355(12)
C9 H9 . 0.9500
C10 H10 . 0.9500
C11 C12 . 1.457(14)
C11 H11A . 0.9800
C11 H11B . 0.9800
C11 H11C . 0.9800
C12 C13 . 1.383(13)
C13 C14 . 1.378(13)
C13 C16 . 1.507(12)
C14 C15 . 1.512(12)
C15 H15A . 0.9800
C15 H15B . 0.9800
C15 H15C . 0.9800
C16 C17 . 1.379(12)
C16 C20 . 1.396(12)
C17 C18 . 1.376(12)
C17 H17 . 0.9500
C18 H18 . 0.9500
C19 C20 . 1.376(11)
C19 H19 . 0.9500
C20 H20 . 0.9500
C21 C22 . 1.484(12)
C21 H21A . 0.9800
C21 H21B . 0.9800
C21 H21C . 0.9800
C22 C23 . 1.425(12)
C23 C24 . 1.403(12)
C23 C26 . 1.491(11)
C24 C25A . 1.520(19)
C24 C25B . 1.531(16)
C25A H25A . 0.9800
C25A H25B . 0.9800
C25A H25C . 0.9800
C25B H25D . 0.9800
C25B H25E . 0.9800
C25B H25F . 0.9800
C26 C30 . 1.387(12)
C26 C27 . 1.391(12)
C27 C28 . 1.353(12)
C27 H27 . 0.9500
C28 H28 . 0.9500
C29 C30 . 1.376(12)
C29 H29 . 0.9500
C30 H30 . 0.9500
